data_4104963
loop_
_publ_author_name
'W. Alexander Merrill'
'Troy A. Stich'
'Marcin Brynda'
'Gregory J. Yeagle'
'James C. Fettinger'
'Raymond De Hont'
'William M. Reiff'
'Charles E. Schulz'
'R. David Britt'
'Philip P. Power'

_publ_section_title
;
 Direct Spectroscopic Observation of Large Quenching of First-Order
 Orbital Angular Momentum with Bending in Monomeric, Two-Coordinate Fe(II)
 Primary Amido Complexes and the Profound Magnetic Effects of the Absence
 of Jahn- and Renner-Teller Distortions in Rigorously Linear Coordination
;
_journal_name_full 'Journal of the American Chemical Society'
_journal_page_first 12693
_journal_page_last 12702
_journal_paper_doi 10.1021/ja903439t
_journal_volume 131
_journal_year 2009
_chemical_formula_moiety 'C48 H52 Fe N2'
_chemical_formula_sum 'C48 H52 Fe N2'
_chemical_formula_weight 712.77
_chemical_name_systematic
;
 ?
;
_space_group_IT_number 2
_symmetry_cell_setting triclinic
_symmetry_space_group_name_Hall '-P 1'
_symmetry_space_group_name_H-M 'P -1'
_atom_sites_solution_hydrogens geom
_atom_sites_solution_primary direct
_atom_sites_solution_secondary difmap
_audit_creation_method SHELXL-97
_cell_angle_alpha 103.632(4)
_cell_angle_beta 103.712(4)
_cell_angle_gamma 95.549(4)
_cell_formula_units_Z 2
_cell_length_a 9.297(2)
_cell_length_b 12.066(3)
_cell_length_c 18.576(5)
_cell_measurement_reflns_used 5103
_cell_measurement_temperature 190(2)
_cell_measurement_theta_max 27.51
_cell_measurement_theta_min 2.27
_cell_volume 1941.5(8)
_computing_cell_refinement 'SAINT (7.16b) (Bruker, 2004)'
_computing_data_collection 'SMART (Version 5.054) (Bruker, 2002)'
_computing_data_reduction 'SAINT (7.16b) (Bruker, 2004)'
_computing_molecular_graphics 'SHELXTL 5.1, XP (Sheldrick, 1994)'
_computing_publication_material SHELXL97
_computing_structure_refinement 'SHELXL-97 (Sheldrick, 1997)'
_computing_structure_solution 'SHELXS-97 (Sheldrick, 1990)'
_diffrn_ambient_temperature 190(2)
_diffrn_measured_fraction_theta_full 0.995
_diffrn_measured_fraction_theta_max 0.995
_diffrn_measurement_device_type 'Bruker SMART'
_diffrn_measurement_method '\w and \f'
_diffrn_radiation_monochromator graphite
_diffrn_radiation_source 'fine-focus sealed tube'
_diffrn_radiation_type MoK\a
_diffrn_radiation_wavelength 0.71073
_diffrn_reflns_av_R_equivalents 0.0353
_diffrn_reflns_av_sigmaI/netI 0.0533
_diffrn_reflns_limit_h_max 11
_diffrn_reflns_limit_h_min -11
_diffrn_reflns_limit_k_max 14
_diffrn_reflns_limit_k_min -14
_diffrn_reflns_limit_l_max 22
_diffrn_reflns_limit_l_min -22
_diffrn_reflns_number 13646
_diffrn_reflns_theta_full 25.25
_diffrn_reflns_theta_max 25.25
_diffrn_reflns_theta_min 1.17
_exptl_absorpt_coefficient_mu 0.424
_exptl_absorpt_correction_T_max 0.8906
_exptl_absorpt_correction_T_min 0.8322
_exptl_absorpt_correction_type 'empirical, SADABS (multi-scan)'
_exptl_absorpt_process_details 'SADABS 2.10 (Sheldrick, 2003)'
_exptl_crystal_colour Orange
_exptl_crystal_density_diffrn 1.219
_exptl_crystal_density_meas 0
_exptl_crystal_description Block
_exptl_crystal_F_000 760
_exptl_crystal_size_max 0.45
_exptl_crystal_size_mid 0.34
_exptl_crystal_size_min 0.28
_refine_diff_density_max 0.699
_refine_diff_density_min -0.721
_refine_diff_density_rms 0.079
_refine_ls_extinction_method none
_refine_ls_goodness_of_fit_ref 1.099
_refine_ls_hydrogen_treatment mixed
_refine_ls_matrix_type full
_refine_ls_number_parameters 530
_refine_ls_number_reflns 7009
_refine_ls_number_restraints 0
_refine_ls_restrained_S_all 1.099
_refine_ls_R_factor_all 0.0845
_refine_ls_R_factor_gt 0.0695
_refine_ls_shift/su_max 0.000
_refine_ls_shift/su_mean 0.000
_refine_ls_structure_factor_coef Fsqd
_refine_ls_weighting_details 'calc w=1/[\s^2^(Fo^2^)+(0.0631P)^2^+5.0613P] where P=(Fo^2^+2Fc^2^)/3'
_refine_ls_weighting_scheme calc
_refine_ls_wR_factor_gt 0.1805
_refine_ls_wR_factor_ref 0.1868
_reflns_number_gt 5586
_reflns_number_total 7009
_reflns_threshold_expression >2sigma(I)
_cod_data_source_file ja903439t_si_001.cif
_cod_data_source_block 1272ffmi
_cod_original_cell_volume 1941.6(8)
_cod_database_code 4104963

loop_
_symmetry_equiv_pos_as_xyz
'x, y, z'
'-x, -y, -z'

loop_
_atom_site_label
_atom_site_type_symbol
_atom_site_fract_x
_atom_site_fract_y
_atom_site_fract_z
_atom_site_U_iso_or_equiv
_atom_site_adp_type
_atom_site_occupancy
_atom_site_symmetry_multiplicity
_atom_site_calc_flag
_atom_site_refinement_flags
Fe1 Fe 0.26639(7) 0.79733(5) 0.23243(4) 0.03176(19) Uani 1 1 d .
N1 N 0.2065(4) 0.9303(3) 0.2023(2) 0.0297(7) Uani 1 1 d .
H1 H 0.133(6) 0.969(4) 0.228(3) 0.048(14) Uiso 1 1 d .
N2 N 0.3673(4) 0.7525(3) 0.3209(2) 0.0321(8) Uani 1 1 d .
H2 H 0.467(5) 0.790(4) 0.343(3) 0.035(12) Uiso 1 1 d .
C1 C 0.2740(4) 0.9971(3) 0.1654(2) 0.0236(8) Uani 1 1 d .
C2 C 0.3839(4) 0.9552(3) 0.1299(2) 0.0245(8) Uani 1 1 d .
C3 C 0.4531(4) 1.0207(4) 0.0919(2) 0.0291(9) Uani 1 1 d .
H3 H 0.5267 0.9916 0.0682 0.029(11) Uiso 1 1 calc R
C4 C 0.4164(4) 1.1282(4) 0.0880(2) 0.0319(9) Uani 1 1 d .
H4 H 0.4646 1.1731 0.0622 0.046(13) Uiso 1 1 calc R
C5 C 0.3082(4) 1.1688(3) 0.1225(2) 0.0306(9) Uani 1 1 d .
H5 H 0.2829 1.2424 0.1197 0.039(12) Uiso 1 1 calc R
C6 C 0.2357(4) 1.1070(3) 0.1607(2) 0.0244(8) Uani 1 1 d .
C7 C 0.1188(4) 1.1521(3) 0.1976(2) 0.0256(8) Uani 1 1 d .
C8 C 0.1611(5) 1.2296(3) 0.2709(2) 0.0320(9) Uani 1 1 d .
C9 C 0.0511(5) 1.2695(4) 0.3046(3) 0.0411(11) Uani 1 1 d .
H9 H 0.0805 1.3215 0.3546 0.060(16) Uiso 1 1 calc R
C10 C -0.1003(5) 1.2358(4) 0.2675(3) 0.0402(11) Uani 1 1 d .
C11 C -0.1400(5) 1.1600(4) 0.1954(3) 0.0370(10) Uani 1 1 d .
H11 H -0.2433 1.1370 0.1689 0.066(17) Uiso 1 1 calc R
C12 C -0.0335(4) 1.1158(3) 0.1601(2) 0.0302(9) Uani 1 1 d .
C13 C 0.3244(5) 1.2712(4) 0.3125(3) 0.0473(12) Uani 1 1 d .
H13A H 0.3668 1.3263 0.2887 0.10(2) Uiso 1 1 calc R
H13B H 0.3786 1.2052 0.3091 0.052(15) Uiso 1 1 calc R
H13C H 0.3342 1.3092 0.3666 0.08(2) Uiso 1 1 calc R
C14 C -0.2199(7) 1.2823(5) 0.3044(4) 0.0630(16) Uani 1 1 d .
H14A H -0.1758 1.3156 0.3597 0.13(3) Uiso 1 1 calc R
H14B H -0.3019 1.2192 0.2959 0.12(3) Uiso 1 1 calc R
H14C H -0.2590 1.3421 0.2812 0.15(4) Uiso 1 1 calc R
C15 C -0.0824(5) 1.0298(4) 0.0821(3) 0.0453(12) Uani 1 1 d .
H15A H -0.1922 1.0129 0.0651 0.066(17) Uiso 1 1 calc R
H15B H -0.0423 0.9584 0.0853 0.077(19) Uiso 1 1 calc R
H15C H -0.0445 1.0622 0.0452 0.09(2) Uiso 1 1 calc R
C16 C 0.4247(4) 0.8407(3) 0.1355(2) 0.0270(8) Uani 1 1 d .
C17 C 0.3556(5) 0.7399(4) 0.0763(3) 0.0357(10) Uani 1 1 d .
C18 C 0.4026(5) 0.6350(4) 0.0813(3) 0.0400(10) Uani 1 1 d .
H18 H 0.3575 0.5677 0.0405 0.041(13) Uiso 1 1 calc R
C19 C 0.5120(5) 0.6252(4) 0.1432(3) 0.0369(10) Uani 1 1 d .
C20 C 0.5768(4) 0.7269(4) 0.2018(2) 0.0317(9) Uani 1 1 d .
H20 H 0.6524 0.7221 0.2449 0.040(12) Uiso 1 1 calc R
C21 C 0.5373(4) 0.8307(4) 0.1999(2) 0.0292(9) Uani 1 1 d .
C22 C 0.2341(6) 0.7460(4) 0.0078(3) 0.0515(13) Uani 1 1 d .
H22A H 0.1520 0.7787 0.0254 0.12(3) Uiso 1 1 calc R
H22B H 0.1959 0.6682 -0.0265 0.080(19) Uiso 1 1 calc R
H22C H 0.2754 0.7951 -0.0200 0.070(18) Uiso 1 1 calc R
C23 C 0.5630(6) 0.5116(4) 0.1471(4) 0.0528(13) Uani 1 1 d .
H23A H 0.5229 0.4819 0.1843 0.08(2) Uiso 1 1 calc R
H23B H 0.6728 0.5229 0.1632 0.14(3) Uiso 1 1 calc R
H23C H 0.5264 0.4561 0.0963 0.18(5) Uiso 1 1 calc R
C24 C 0.6158(5) 0.9387(4) 0.2631(2) 0.0350(9) Uani 1 1 d .
H24A H 0.6640 0.9170 0.3096 0.065(16) Uiso 1 1 calc R
H24B H 0.5422 0.9885 0.2742 0.056(15) Uiso 1 1 calc R
H24C H 0.6920 0.9803 0.2463 0.045(13) Uiso 1 1 calc R
C25 C 0.3042(4) 0.6908(3) 0.3618(2) 0.0263(8) Uani 1 1 d .
C26 C 0.1516(4) 0.6391(3) 0.3311(2) 0.0254(8) Uani 1 1 d .
C27 C 0.0841(5) 0.5758(4) 0.3710(2) 0.0320(9) Uani 1 1 d .
H27 H -0.0177 0.5399 0.3496 0.051(14) Uiso 1 1 calc R
C28 C 0.1621(5) 0.5639(4) 0.4414(3) 0.0401(10) Uani 1 1 d .
H28 H 0.1136 0.5219 0.4688 0.053(15) Uiso 1 1 calc R
C29 C 0.3122(5) 0.6141(4) 0.4718(2) 0.0359(10) Uani 1 1 d .
H29 H 0.3666 0.6052 0.5197 0.029(11) Uiso 1 1 calc R
C30 C 0.3839(4) 0.6772(3) 0.4327(2) 0.0283(8) Uani 1 1 d .
C31 C 0.0692(4) 0.6532(3) 0.2560(2) 0.0249(8) Uani 1 1 d .
C32 C -0.0110(4) 0.7472(3) 0.2538(2) 0.0257(8) Uani 1 1 d .
C33 C -0.0896(4) 0.7570(3) 0.1823(2) 0.0289(9) Uani 1 1 d .
H33 H -0.1437 0.8197 0.1805 0.015(9) Uiso 1 1 calc R
C34 C -0.0922(4) 0.6801(4) 0.1143(2) 0.0324(9) Uani 1 1 d .
C35 C -0.0105(5) 0.5912(4) 0.1173(2) 0.0375(10) Uani 1 1 d .
H35 H -0.0096 0.5384 0.0706 0.041(13) Uiso 1 1 calc R
C36 C 0.0711(5) 0.5760(4) 0.1868(2) 0.0333(9) Uani 1 1 d .
C37 C -0.0126(5) 0.8310(4) 0.3264(2) 0.0362(10) Uani 1 1 d .
H37A H -0.0383 0.9033 0.3155 0.070(17) Uiso 1 1 calc R
H37B H 0.0868 0.8462 0.3630 0.081(19) Uiso 1 1 calc R
H37C H -0.0872 0.7987 0.3485 0.031(11) Uiso 1 1 calc R
C38 C -0.1825(6) 0.6941(5) 0.0387(3) 0.0482(12) Uani 1 1 d .
H38A H -0.2828 0.7080 0.0427 0.10(2) Uiso 1 1 calc R
H38B H -0.1912 0.6236 -0.0022 0.08(2) Uiso 1 1 calc R
H38C H -0.1320 0.7598 0.0266 0.10(2) Uiso 1 1 calc R
C39 C 0.1555(7) 0.4755(4) 0.1873(3) 0.0506(13) Uani 1 1 d .
H39A H 0.1009 0.4167 0.2037 0.09(2) Uiso 1 1 calc R
H39B H 0.2557 0.5024 0.2230 0.11(3) Uiso 1 1 calc R
H39C H 0.1647 0.4422 0.1354 0.09(2) Uiso 1 1 calc R
C40 C 0.5465(4) 0.7287(3) 0.4647(2) 0.0285(8) Uani 1 1 d .
C41 C 0.6545(5) 0.6710(4) 0.4367(2) 0.0354(10) Uani 1 1 d .
C42 C 0.8064(5) 0.7201(4) 0.4667(3) 0.0396(10) Uani 1 1 d .
H42 H 0.8794 0.6809 0.4481 0.032(11) Uiso 1 1 calc R
C43 C 0.8524(5) 0.8234(4) 0.5226(3) 0.0380(10) Uani 1 1 d .
C44 C 0.7427(5) 0.8795(4) 0.5485(3) 0.0406(10) Uani 1 1 d .
H44 H 0.7728 0.9514 0.5867 0.038(12) Uiso 1 1 calc R
C45 C 0.5915(5) 0.8340(4) 0.5208(2) 0.0340(9) Uani 1 1 d .
C46 C 0.6092(6) 0.5595(4) 0.3749(3) 0.0491(12) Uani 1 1 d .
H46A H 0.5584 0.5011 0.3933 0.056(16) Uiso 1 1 calc R
H46B H 0.6985 0.5333 0.3618 0.072(18) Uiso 1 1 calc R
H46C H 0.5408 0.5710 0.3292 0.10(2) Uiso 1 1 calc R
C47 C 1.0165(5) 0.8734(5) 0.5539(3) 0.0505(12) Uani 1 1 d .
H47A H 1.0756 0.8203 0.5298 0.070(18) Uiso 1 1 calc R
H47B H 1.0463 0.8842 0.6097 0.059(16) Uiso 1 1 calc R
H47C H 1.0344 0.9480 0.5426 0.08(2) Uiso 1 1 calc R
C48 C 0.4771(6) 0.8972(5) 0.5522(3) 0.0502(12) Uani 1 1 d .
H48A H 0.5277 0.9711 0.5888 0.065(17) Uiso 1 1 calc R
H48B H 0.4273 0.8500 0.5783 0.072(19) Uiso 1 1 calc R
H48C H 0.4023 0.9114 0.5098 0.10(2) Uiso 1 1 calc R

loop_
_atom_site_aniso_label
_atom_site_aniso_U_11
_atom_site_aniso_U_22
_atom_site_aniso_U_33
_atom_site_aniso_U_23
_atom_site_aniso_U_13
_atom_site_aniso_U_12
Fe1 0.0333(3) 0.0328(3) 0.0347(3) 0.0192(3) 0.0081(2) 0.0090(2)
N1 0.0233(17) 0.0333(18) 0.042(2) 0.0208(16) 0.0148(15) 0.0093(14)
N2 0.0209(17) 0.043(2) 0.0381(19) 0.0227(16) 0.0073(15) 0.0038(15)
C1 0.0164(17) 0.0279(19) 0.0276(19) 0.0129(16) 0.0026(14) 0.0042(15)
C2 0.0182(18) 0.028(2) 0.0278(19) 0.0101(16) 0.0047(15) 0.0036(15)
C3 0.0173(18) 0.038(2) 0.035(2) 0.0116(18) 0.0120(16) 0.0043(16)
C4 0.027(2) 0.035(2) 0.041(2) 0.0218(19) 0.0110(18) 0.0039(17)
C5 0.029(2) 0.030(2) 0.035(2) 0.0150(18) 0.0070(17) 0.0067(17)
C6 0.0170(17) 0.0280(19) 0.030(2) 0.0124(16) 0.0044(15) 0.0048(15)
C7 0.0225(19) 0.0261(19) 0.033(2) 0.0157(16) 0.0085(16) 0.0059(15)
C8 0.030(2) 0.027(2) 0.038(2) 0.0114(18) 0.0049(18) 0.0030(17)
C9 0.053(3) 0.030(2) 0.041(3) 0.0047(19) 0.019(2) 0.007(2)
C10 0.044(3) 0.031(2) 0.057(3) 0.017(2) 0.028(2) 0.015(2)
C11 0.027(2) 0.041(2) 0.049(3) 0.019(2) 0.0131(19) 0.0137(19)
C12 0.024(2) 0.033(2) 0.035(2) 0.0124(18) 0.0070(17) 0.0099(16)
C13 0.039(3) 0.049(3) 0.043(3) 0.009(2) -0.002(2) -0.004(2)
C14 0.062(4) 0.061(4) 0.081(4) 0.016(3) 0.043(3) 0.029(3)
C15 0.028(2) 0.056(3) 0.043(3) 0.003(2) 0.002(2) 0.011(2)
C16 0.0162(18) 0.034(2) 0.037(2) 0.0143(17) 0.0128(16) 0.0061(15)
C17 0.029(2) 0.035(2) 0.042(2) 0.0122(19) 0.0071(19) 0.0039(18)
C18 0.037(2) 0.034(2) 0.049(3) 0.009(2) 0.012(2) 0.0055(19)
C19 0.035(2) 0.033(2) 0.057(3) 0.021(2) 0.026(2) 0.0157(19)
C20 0.0181(19) 0.050(3) 0.033(2) 0.0160(19) 0.0084(16) 0.0180(18)
C21 0.0190(19) 0.037(2) 0.036(2) 0.0130(18) 0.0137(16) 0.0034(16)
C22 0.045(3) 0.044(3) 0.051(3) 0.012(2) -0.009(2) 0.001(2)
C23 0.055(3) 0.038(3) 0.079(4) 0.024(3) 0.029(3) 0.022(2)
C24 0.027(2) 0.038(2) 0.041(2) 0.0122(19) 0.0074(18) 0.0103(18)
C25 0.0251(19) 0.030(2) 0.029(2) 0.0123(16) 0.0099(16) 0.0108(16)
C26 0.0181(18) 0.030(2) 0.032(2) 0.0089(16) 0.0114(15) 0.0103(15)
C27 0.030(2) 0.036(2) 0.036(2) 0.0159(18) 0.0128(18) 0.0034(17)
C28 0.042(3) 0.047(3) 0.044(3) 0.027(2) 0.019(2) 0.007(2)
C29 0.041(2) 0.041(2) 0.031(2) 0.0200(19) 0.0091(19) 0.0080(19)
C30 0.026(2) 0.033(2) 0.029(2) 0.0118(17) 0.0070(16) 0.0105(17)
C31 0.0170(17) 0.028(2) 0.032(2) 0.0115(16) 0.0084(15) 0.0024(15)
C32 0.0157(17) 0.033(2) 0.033(2) 0.0170(17) 0.0061(15) 0.0012(15)
C33 0.0140(17) 0.032(2) 0.042(2) 0.0150(18) 0.0068(16) 0.0030(15)
C34 0.026(2) 0.039(2) 0.031(2) 0.0155(18) 0.0020(17) -0.0019(17)
C35 0.047(3) 0.036(2) 0.030(2) 0.0091(18) 0.0093(19) 0.007(2)
C36 0.037(2) 0.029(2) 0.037(2) 0.0103(18) 0.0115(18) 0.0098(18)
C37 0.034(2) 0.036(2) 0.041(2) 0.0122(19) 0.0094(19) 0.0152(19)
C38 0.050(3) 0.052(3) 0.035(3) 0.017(2) -0.005(2) 0.003(2)
C39 0.078(4) 0.038(3) 0.045(3) 0.013(2) 0.025(3) 0.029(3)
C40 0.028(2) 0.033(2) 0.029(2) 0.0151(17) 0.0075(16) 0.0103(17)
C41 0.027(2) 0.040(2) 0.038(2) 0.0132(19) 0.0023(18) 0.0102(18)
C42 0.032(2) 0.046(3) 0.045(3) 0.015(2) 0.010(2) 0.016(2)
C43 0.030(2) 0.044(3) 0.040(2) 0.016(2) 0.0045(19) 0.0053(19)
C44 0.038(2) 0.037(2) 0.041(3) 0.004(2) 0.009(2) 0.003(2)
C45 0.031(2) 0.036(2) 0.038(2) 0.0127(19) 0.0104(18) 0.0103(18)
C46 0.042(3) 0.045(3) 0.058(3) 0.006(2) 0.011(2) 0.018(2)
C47 0.032(2) 0.057(3) 0.059(3) 0.017(3) 0.005(2) 0.004(2)
C48 0.042(3) 0.048(3) 0.058(3) 0.002(2) 0.019(2) 0.014(2)

loop_
_atom_type_symbol
_atom_type_description
_atom_type_scat_dispersion_real
_atom_type_scat_dispersion_imag
_atom_type_scat_source
C C 0.0033 0.0016 'International Tables Vol C Tables 4.2.6.8 and 6.1.1.4'
H H 0.0000 0.0000 'International Tables Vol C Tables 4.2.6.8 and 6.1.1.4'
Fe Fe 0.3463 0.8444 'International Tables Vol C Tables 4.2.6.8 and 6.1.1.4'
N N 0.0061 0.0033 'International Tables Vol C Tables 4.2.6.8 and 6.1.1.4'

loop_
_geom_angle_atom_site_label_1
_geom_angle_atom_site_label_2
_geom_angle_atom_site_label_3
_geom_angle
N1 Fe1 N2 140.94(16)
H1 N1 C1 113(3)
H1 N1 Fe1 116(3)
C1 N1 Fe1 128.5(3)
H2 N2 C25 118(3)
H2 N2 Fe1 114(3)
C25 N2 Fe1 127.2(3)
N1 C1 C2 119.2(3)
N1 C1 C6 122.2(3)
C2 C1 C6 118.6(3)
C3 C2 C1 120.3(3)
C3 C2 C16 121.1(3)
C1 C2 C16 118.6(3)
C2 C3 C4 120.9(4)
C5 C4 C3 118.7(4)
C6 C5 C4 122.7(4)
C5 C6 C1 118.8(3)
C5 C6 C7 122.0(3)
C1 C6 C7 119.2(3)
C12 C7 C8 119.2(4)
C12 C7 C6 120.6(3)
C8 C7 C6 120.2(3)
C9 C8 C7 119.4(4)
C9 C8 C13 120.1(4)
C7 C8 C13 120.5(4)
C10 C9 C8 122.0(4)
C11 C10 C9 117.8(4)
C11 C10 C14 120.6(5)
C9 C10 C14 121.5(5)
C10 C11 C12 122.1(4)
C11 C12 C7 119.3(4)
C11 C12 C15 120.2(4)
C7 C12 C15 120.4(4)
C17 C16 C21 118.5(4)
C17 C16 C2 120.7(3)
C21 C16 C2 120.8(4)
C18 C17 C16 119.1(4)
C18 C17 C22 120.6(4)
C16 C17 C22 120.3(4)
C19 C18 C17 122.6(4)
C18 C19 C20 116.9(4)
C18 C19 C23 121.8(4)
C20 C19 C23 121.2(4)
C21 C20 C19 123.3(4)
C20 C21 C16 119.6(4)
C20 C21 C24 121.1(4)
C16 C21 C24 119.2(4)
N2 C25 C30 122.9(4)
N2 C25 C26 118.1(3)
C30 C25 C26 119.0(3)
C27 C26 C25 119.6(4)
C27 C26 C31 121.9(3)
C25 C26 C31 118.5(3)
C28 C27 C26 121.3(4)
C27 C28 C29 119.3(4)
C28 C29 C30 120.8(4)
C29 C30 C25 119.9(4)
C29 C30 C40 120.6(3)
C25 C30 C40 119.5(3)
C36 C31 C32 119.5(3)
C36 C31 C26 120.9(3)
C32 C31 C26 119.6(3)
C33 C32 C31 118.2(4)
C33 C32 C37 121.4(4)
C31 C32 C37 120.4(3)
C34 C33 C32 122.9(4)
C33 C34 C35 118.1(4)
C33 C34 C38 120.3(4)
C35 C34 C38 121.6(4)
C34 C35 C36 122.2(4)
C35 C36 C31 119.1(4)
C35 C36 C39 120.2(4)
C31 C36 C39 120.7(4)
C45 C40 C41 119.7(4)
C45 C40 C30 120.8(4)
C41 C40 C30 119.5(4)
C42 C41 C40 119.1(4)
C42 C41 C46 120.0(4)
C40 C41 C46 120.9(4)
C43 C42 C41 121.8(4)
C42 C43 C44 117.9(4)
C42 C43 C47 120.4(4)
C44 C43 C47 121.7(4)
C45 C44 C43 122.3(4)
C44 C45 C40 119.2(4)
C44 C45 C48 120.2(4)
C40 C45 C48 120.6(4)

loop_
_geom_bond_atom_site_label_1
_geom_bond_atom_site_label_2
_geom_bond_distance
Fe1 N1 1.909(3)
Fe1 N2 1.913(3)
N1 H1 1.01(5)
N1 C1 1.371(5)
N2 H2 0.94(5)
N2 C25 1.368(5)
C1 C2 1.413(5)
C1 C6 1.423(5)
C2 C3 1.385(5)
C2 C16 1.488(5)
C3 C4 1.386(6)
C4 C5 1.385(6)
C5 C6 1.375(5)
C6 C7 1.496(5)
C7 C12 1.396(5)
C7 C8 1.399(6)
C8 C9 1.388(6)
C8 C13 1.506(6)
C9 C10 1.385(7)
C10 C11 1.374(7)
C10 C14 1.523(6)
C11 C12 1.394(6)
C12 C15 1.506(6)
C16 C17 1.408(6)
C16 C21 1.429(5)
C17 C18 1.394(6)
C17 C22 1.510(6)
C18 C19 1.379(6)
C19 C20 1.403(6)
C19 C23 1.505(6)
C20 C21 1.345(6)
C21 C24 1.515(6)
C25 C30 1.404(5)
C25 C26 1.416(5)
C26 C27 1.387(5)
C26 C31 1.481(5)
C27 C28 1.385(6)
C28 C29 1.391(6)
C29 C30 1.394(6)
C30 C40 1.497(6)
C31 C36 1.403(6)
C31 C32 1.419(5)
C32 C33 1.395(5)
C32 C37 1.486(6)
C33 C34 1.374(6)
C34 C35 1.378(6)
C34 C38 1.511(6)
C35 C36 1.396(6)
C36 C39 1.507(6)
C40 C45 1.393(6)
C40 C41 1.407(6)
C41 C42 1.402(6)
C41 C46 1.496(6)
C42 C43 1.375(6)
C43 C44 1.394(6)
C43 C47 1.505(6)
C44 C45 1.385(6)
C45 C48 1.515(6)
